data_2106453
loop_
_publ_author_name
'Tillmanns, E.'
'Baur, W.H.'

_publ_section_title
;
 The Crystal Structure of Hexabarium 17-Titanate
;
_journal_name_full 'Acta Crystallographica B (24,1968-38,1982)'
_journal_page_first 1645
_journal_page_last 1654
_journal_volume 26
_journal_year 1970
_chemical_formula_sum 'Ba6 O40 Ti17'
_chemical_name_systematic 'Ba6 Ti17 O40'
_space_group_IT_number 15
_symmetry_space_group_name_Hall '-C 2yc'
_symmetry_space_group_name_H-M 'C 1 2/c 1'
_cell_angle_alpha 90
_cell_angle_beta 98.42
_cell_angle_gamma 90
_cell_formula_units_Z 4
_cell_length_a 9.883
_cell_length_b 17.08
_cell_length_c 18.92
_cell_volume 3159.303
_citation_journal_id_ASTM ACBCAR
_cod_data_source_file Tillmanns_ACBCAR_1970_1051.cif
_cod_data_source_block Ba6O40Ti17
_cod_database_code 2106453

loop_
_symmetry_equiv_pos_as_xyz
x,y,z
-x,y,-z+1/2
-x,-y,-z
x,-y,z-1/2
x+1/2,y+1/2,z
-x+1/2,y+1/2,-z+1/2
-x+1/2,-y+1/2,-z
x+1/2,-y+1/2,z-1/2

loop_
_atom_site_label
_atom_site_type_symbol
_atom_site_fract_x
_atom_site_fract_y
_atom_site_fract_z
_atom_site_occupancy
_atom_site_U_iso_or_equiv
O12 O-2 0.9011 0.0183 0.1965 1 0.0
Ba1 Ba+2 0.06961 0.08981 0.44274 1 0.0
O6 O-2 0.1852 0.3225 0.5674 1 0.0
Ti1 Ti+4 0 0.104 0.25 1 0.0
Ti5 Ti+4 0.7041 0.9257 0.3697 1 0.0
O20 O-2 0.1287 0.1137 0.1785 1 0.0
O4 O-2 0.2049 0.0156 0.0672 1 0.0
Ti10 Ti+4 0.256 0.4199 0.0135 1 0.0
O9 O-2 0.93 0.2532 0.0698 1 0.0
O8 O-2 0.9263 0.4131 0.0582 1 0.0
O7 O-2 0.1775 0.495 0.0605 1 0.0
Ti3 Ti+4 0.7227 0.9011 0.8618 1 0.0
O5 O-2 0.1883 0.1586 0.5748 1 0.0
O15 O-2 0.8713 0.4869 0.6821 1 0.0
Ba3 Ba+2 0.85369 0.28319 0.31496 1 0.0
O3 O-2 0.9395 0.412 0.5542 1 0.0
Ba2 Ba+2 0.86257 0.42547 0.82157 1 0.0
O18 O-2 0.8759 0.341 0.1795 1 0.0
O13 O-2 0.9085 0.1621 0.69 1 0.0
O2 O-2 0.939 0.2415 0.553 1 0.0
Ti7 Ti+4 0.9777 0.1599 0.8816 1 0.0
Ti8 Ti+4 0.25 0.25 0 1 0.0
O11 O-2 0.2074 0.1642 0.0616 1 0.0
Ti9 Ti+4 0.9669 0.3241 -0.0011 1 0.0
Ti2 Ti+4 0 0.9378 0.25 1 0.0
Ti6 Ti+4 0.7097 0.7527 0.3736 1 0.0
O19 O-2 0.8842 0.1803 0.1899 1 0.0
Ti11 Ti+4 0 0.5 0 1 0.0
Ti4 Ti+4 0 0.7476 0.25 1 0.0
O14 O-2 0.8901 0.3272 0.6925 1 0.0
O10 O-2 0.1772 0.3303 0.0558 1 0.0
O17 O-2 0.1293 0.2421 0.6801 1 0.0
O1 O-2 0.931 0.0803 0.5594 1 0.0
O16 O-2 0.1223 0.0802 0.6776 1 0.0
